data_7032685
loop_
_publ_author_name
'Tirfoin, R\'emi'
'Chamoreau, Lise-Marie'
'Li, Yanling'
'Fleury, Benoit'
'Lisnard, Laurent'
'Journaux, Yves'

_publ_section_title
;
 Synthesis, structure and magnetic properties of phenylhydroxamate-based
 coordination clusters.
;
_journal_issue 44
_journal_name_full 'Dalton transactions (Cambridge, England : 2003)'
_journal_page_first 16805
_journal_page_last 16817
_journal_paper_doi 10.1039/c4dt02405b
_journal_volume 43
_journal_year 2014
_chemical_formula_moiety 'C48 H82 Co4 N2 O20'
_chemical_formula_sum 'C48 H82 Co4 N2 O20'
_chemical_formula_weight 1242.87
_chemical_name_systematic
;
 ?
;
_space_group_crystal_system triclinic
_space_group_IT_number 2
_space_group_name_Hall '-P 1'
_space_group_name_H-M_alt 'P -1'
_symmetry_space_group_name_Hall '-P 1'
_symmetry_space_group_name_H-M 'P -1'
_atom_sites_solution_hydrogens mixed
_audit_creation_method SHELXL-2013
_cell_angle_alpha 114.6430(10)
_cell_angle_beta 98.6800(10)
_cell_angle_gamma 106.3640(10)
_cell_formula_units_Z 1
_cell_length_a 10.9832(2)
_cell_length_b 12.7170(2)
_cell_length_c 13.1082(3)
_cell_measurement_reflns_used 9993
_cell_measurement_temperature 200(2)
_cell_measurement_theta_max 30
_cell_measurement_theta_min 2.9
_cell_volume 1519.21(6)
_computing_cell_refinement 'Bruker SAINT'
_computing_data_collection 'Bruker APEX2'
_computing_data_reduction 'Bruker SAINT'
_computing_molecular_graphics 'DIAMOND. Crystal Impact GbR, Bonn, Germany'
_computing_publication_material 'WinGX publication routines (Farrugia, 1999)'
_computing_structure_refinement 'SHELXL-2013 (Sheldrick, 2013)'
_computing_structure_solution 'SIR92 (Giacovazzo et al, 1993)'
_diffrn_ambient_temperature 200(2)
_diffrn_measured_fraction_theta_full 0.997
_diffrn_measured_fraction_theta_max 0.992
_diffrn_measurement_device_type 'Bruker APEX-II CCD'
_diffrn_measurement_method '\f and \w scans'
_diffrn_radiation_monochromator graphite
_diffrn_radiation_source 'fine-focus sealed tube'
_diffrn_radiation_type MoK\a
_diffrn_radiation_wavelength 0.71073
_diffrn_reflns_av_R_equivalents 0.0188
_diffrn_reflns_av_unetI/netI 0.0230
_diffrn_reflns_Laue_measured_fraction_full 0.997
_diffrn_reflns_Laue_measured_fraction_max 0.992
_diffrn_reflns_limit_h_max 15
_diffrn_reflns_limit_h_min -15
_diffrn_reflns_limit_k_max 17
_diffrn_reflns_limit_k_min -17
_diffrn_reflns_limit_l_max 18
_diffrn_reflns_limit_l_min -18
_diffrn_reflns_number 23018
_diffrn_reflns_point_group_measured_fraction_full 0.997
_diffrn_reflns_point_group_measured_fraction_max 0.992
_diffrn_reflns_theta_full 25.242
_diffrn_reflns_theta_max 30.086
_diffrn_reflns_theta_min 2.031
_exptl_absorpt_coefficient_mu 1.141
_exptl_absorpt_correction_T_max 0.746
_exptl_absorpt_correction_T_min 0.682
_exptl_absorpt_correction_type multi-scan
_exptl_absorpt_process_details
; 
SADABS, Bruker AXS Inc., Madison, 
Wisconsin, USA. or Sheldrick, G. M. (1996)
;
_exptl_crystal_colour pink
_exptl_crystal_density_diffrn 1.358
_exptl_crystal_density_method 'not measured'
_exptl_crystal_description parallelepipped
_exptl_crystal_F_000 652
_exptl_crystal_size_max 0.15
_exptl_crystal_size_mid 0.15
_exptl_crystal_size_min 0.13
_refine_diff_density_max 0.536
_refine_diff_density_min -0.405
_refine_diff_density_rms 0.056
_refine_ls_extinction_method none
_refine_ls_goodness_of_fit_ref 1.015
_refine_ls_hydrogen_treatment mixed
_refine_ls_matrix_type full
_refine_ls_number_parameters 391
_refine_ls_number_reflns 8871
_refine_ls_number_restraints 155
_refine_ls_restrained_S_all 1.025
_refine_ls_R_factor_all 0.0425
_refine_ls_R_factor_gt 0.0309
_refine_ls_shift/su_max 0.001
_refine_ls_shift/su_mean 0.000
_refine_ls_structure_factor_coef Fsqd
_refine_ls_weighting_details 'w=1/[\s^2^(Fo^2^)+(0.0432P)^2^+0.6473P] where P=(Fo^2^+2Fc^2^)/3'
_refine_ls_weighting_scheme calc
_refine_ls_wR_factor_gt 0.0795
_refine_ls_wR_factor_ref 0.0865
_reflns_Friedel_coverage 0.000
_reflns_number_gt 7250
_reflns_number_total 8871
_reflns_threshold_expression 'I > 2\s(I)'
_cod_data_source_file c4dt02405b1.cif
_cod_data_source_block shelx
_cod_depositor_comments 'Adding full bibliography for 7032683--7032686.cif.'
_cod_original_cell_volume 1519.21(5)
_cod_database_code 7032685
_shelx_space_group_comment
;
The symmetry employed for this shelxl refinement is uniquely defined
by the following loop, which should always be used as a source of
symmetry information in preference to the above space-group names.
They are only intended as comments.
;
_shelxl_version_number 2013-4

loop_
_space_group_symop_operation_xyz
'x, y, z'
'-x, -y, -z'

loop_
_atom_site_label
_atom_site_type_symbol
_atom_site_fract_x
_atom_site_fract_y
_atom_site_fract_z
_atom_site_U_iso_or_equiv
_atom_site_adp_type
_atom_site_occupancy
_atom_site_site_symmetry_order
_atom_site_calc_flag
_atom_site_refinement_flags_posn
_atom_site_refinement_flags_adp
_atom_site_refinement_flags_occupancy
_atom_site_disorder_assembly
_atom_site_disorder_group
Co1 Co 0.23427(2) 0.52037(2) 0.56083(2) 0.02425(6) Uani 1 1 d . . . . .
Co2 Co 0.41282(2) 0.35264(2) 0.42716(2) 0.02465(6) Uani 1 1 d . . . . .
N1 N 0.33722(13) 0.54122(13) 0.38266(12) 0.0299(3) Uani 1 1 d . . . . .
H1 H 0.3967 0.5409 0.3357 0.036 Uiso 1 1 d R U . . .
O1 O 0.38338(9) 0.52238(9) 0.47629(9) 0.02317(19) Uani 1 1 d . . . . .
O2 O 0.20123(11) 0.62233(11) 0.47357(11) 0.0323(2) Uani 1 1 d . . . . .
O3 O 0.24360(13) 0.41127(14) 0.63651(12) 0.0419(3) Uani 1 1 d . . . . .
O4 O 0.39596(12) 0.33930(13) 0.57612(12) 0.0400(3) Uani 1 1 d . . . . .
O5 O 0.09814(10) 0.35935(10) 0.40418(10) 0.0309(2) Uani 1 1 d . . . . .
O6 O 0.21676(11) 0.24271(11) 0.34139(12) 0.0385(3) Uani 1 1 d . . . . .
O7 O 0.36893(11) 0.68219(12) 0.71383(10) 0.0373(3) Uani 1 1 d . . . . .
O8 O 0.55657(12) 0.64555(12) 0.72477(10) 0.0366(3) Uani 1 1 d . . . . .
O9 O 0.07859(11) 0.53726(11) 0.63155(10) 0.0322(2) Uani 1 1 d . . . . .
H9A H 0.0367 0.5887 0.6339 0.039 Uiso 1 1 d R U . . .
H9B H 0.0241 0.4676 0.6060 0.039 Uiso 1 1 d R U . . .
O10 O 0.48439(13) 0.20618(11) 0.38986(14) 0.0444(3) Uani 1 1 d D U . . .
H10 H 0.5418 0.2192 0.3528 0.053 Uiso 1 1 d R U . B .
C1 C 0.25125(15) 0.59603(15) 0.38947(15) 0.0304(3) Uani 1 1 d . . . . .
C2 C 0.21363(17) 0.62502(19) 0.29328(18) 0.0405(4) Uani 1 1 d . . . . .
C3 C 0.1737(2) 0.7249(2) 0.3188(3) 0.0577(6) Uani 1 1 d . . . . .
H3 H 0.1706 0.7728 0.3959 0.069 Uiso 1 1 calc R U . . .
C4 C 0.1383(3) 0.7544(3) 0.2307(3) 0.0792(9) Uani 1 1 d . . . . .
H4 H 0.1118 0.8234 0.2481 0.095 Uiso 1 1 calc R U . . .
C5 C 0.1412(3) 0.6844(4) 0.1183(3) 0.0880(11) Uani 1 1 d . . . . .
H5 H 0.1174 0.7054 0.0587 0.106 Uiso 1 1 calc R U . . .
C6 C 0.1786(3) 0.5843(4) 0.0928(3) 0.0837(10) Uani 1 1 d . . . . .
H6 H 0.1797 0.5355 0.0152 0.100 Uiso 1 1 calc R U . . .
C7 C 0.2147(2) 0.5536(3) 0.1798(2) 0.0590(6) Uani 1 1 d . . . . .
H7 H 0.2401 0.4839 0.1616 0.071 Uiso 1 1 calc R U . . .
C8 C 0.30647(15) 0.34189(17) 0.62518(16) 0.0332(3) Uani 1 1 d . . . . .
C9 C 0.2686(2) 0.2488(2) 0.6721(2) 0.0516(5) Uani 1 1 d . U . . .
C10 C 0.3891(3) 0.2275(3) 0.7169(3) 0.0801(9) Uani 1 1 d . U . . .
H10A H 0.3638 0.1703 0.7491 0.120 Uiso 1 1 calc R U . . .
H10B H 0.4579 0.3076 0.7789 0.120 Uiso 1 1 calc R U . . .
H10C H 0.4240 0.1906 0.6518 0.120 Uiso 1 1 calc R U . . .
C11 C 0.2139(3) 0.3005(4) 0.7763(3) 0.0947(12) Uani 1 1 d . U . . .
H11A H 0.1404 0.3231 0.7525 0.142 Uiso 1 1 calc R U . . .
H11B H 0.2852 0.3749 0.8432 0.142 Uiso 1 1 calc R U . . .
H11C H 0.1814 0.2364 0.7995 0.142 Uiso 1 1 calc R U . . .
C12 C 0.1616(5) 0.1329(4) 0.5707(4) 0.162(3) Uani 1 1 d . U . . .
H12A H 0.2001 0.0939 0.5093 0.244 Uiso 1 1 calc R U . . .
H12B H 0.0922 0.1550 0.5384 0.244 Uiso 1 1 calc R U . . .
H12C H 0.1225 0.0741 0.5979 0.244 Uiso 1 1 calc R U . . .
C13 C 0.11029(14) 0.26012(14) 0.33603(14) 0.0281(3) Uani 1 1 d . . . . .
C14 C -0.01538(16) 0.15313(16) 0.23755(16) 0.0390(4) Uani 1 1 d . . . . .
C15 C 0.0072(2) 0.03081(19) 0.1878(2) 0.0676(8) Uani 1 1 d . . . . .
H15A H 0.0289 0.0108 0.2511 0.101 Uiso 1 1 calc R U . . .
H15B H 0.0812 0.0399 0.1545 0.101 Uiso 1 1 calc R U . . .
H15C H -0.0739 -0.0369 0.1259 0.101 Uiso 1 1 calc R U . . .
C17 C -0.0420(3) 0.1900(3) 0.1420(2) 0.0685(7) Uani 1 1 d . . . . .
H17A H 0.0347 0.2008 0.1122 0.103 Uiso 1 1 calc R U . . .
H17B H -0.0560 0.2688 0.1754 0.103 Uiso 1 1 calc R U . . .
H17C H -0.1218 0.1240 0.0772 0.103 Uiso 1 1 calc R U . . .
C16 C -0.1340(2) 0.1375(2) 0.2855(2) 0.0625(7) Uani 1 1 d . . . . .
H16A H -0.2117 0.0647 0.2240 0.094 Uiso 1 1 calc R U . . .
H16B H -0.1546 0.2128 0.3095 0.094 Uiso 1 1 calc R U . . .
H16C H -0.1117 0.1250 0.3537 0.094 Uiso 1 1 calc R U . . .
C18 C 0.47194(15) 0.67892(15) 0.76970(14) 0.0321(3) Uani 1 1 d . . . . .
C19 C 0.4972(2) 0.7242(2) 0.90162(16) 0.0507(5) Uani 1 1 d . U . . .
C20A C 0.3694(12) 0.6952(12) 0.9282(14) 0.088(4) Uani 0.5 1 d . U P A 1
H20A H 0.3191 0.6044 0.8854 0.132 Uiso 0.5 1 calc R U P A 1
H20B H 0.3172 0.7364 0.9036 0.132 Uiso 0.5 1 calc R U P A 1
H20C H 0.3873 0.7257 1.0131 0.132 Uiso 0.5 1 calc R U P A 1
C21A C 0.5723(12) 0.8680(9) 0.9542(6) 0.110(3) Uani 0.5 1 d . U P A 1
H21A H 0.5932 0.9092 1.0403 0.164 Uiso 0.5 1 calc R U P A 1
H21B H 0.5157 0.9013 0.9220 0.164 Uiso 0.5 1 calc R U P A 1
H21C H 0.6552 0.8842 0.9335 0.164 Uiso 0.5 1 calc R U P A 1
C22A C 0.5898(12) 0.6771(14) 0.9434(8) 0.124(4) Uani 0.5 1 d . U P A 1
H22A H 0.6275 0.7270 1.0295 0.186 Uiso 0.5 1 calc R U P A 1
H22B H 0.6618 0.6836 0.9076 0.186 Uiso 0.5 1 calc R U P A 1
H22C H 0.5420 0.5893 0.9212 0.186 Uiso 0.5 1 calc R U P A 1
C20B C 0.3825(14) 0.7496(15) 0.9406(15) 0.120(6) Uani 0.5 1 d . U P A 2
H20D H 0.2989 0.6795 0.8857 0.180 Uiso 0.5 1 calc R U P A 2
H20E H 0.3809 0.8267 0.9418 0.180 Uiso 0.5 1 calc R U P A 2
H20F H 0.3925 0.7591 1.0199 0.180 Uiso 0.5 1 calc R U P A 2
C21B C 0.6209(13) 0.8295(13) 0.9744(7) 0.172(9) Uani 0.5 1 d . U P A 2
H21D H 0.6345 0.8489 1.0569 0.258 Uiso 0.5 1 calc R U P A 2
H21E H 0.6179 0.9022 0.9668 0.258 Uiso 0.5 1 calc R U P A 2
H21F H 0.6946 0.8090 0.9492 0.258 Uiso 0.5 1 calc R U P A 2
C22B C 0.5061(14) 0.6136(9) 0.9231(9) 0.127(5) Uani 0.5 1 d . U P A 2
H22D H 0.5733 0.5863 0.8909 0.191 Uiso 0.5 1 calc R U P A 2
H22E H 0.4192 0.5435 0.8839 0.191 Uiso 0.5 1 calc R U P A 2
H22F H 0.5313 0.6421 1.0080 0.191 Uiso 0.5 1 calc R U P A 2
C23A C 0.4038(4) 0.0772(3) 0.3243(5) 0.0768(13) Uani 0.8 1 d D U P B 1
H23A H 0.3587 0.0567 0.2433 0.092 Uiso 0.8 1 calc R U P B 1
H23B H 0.3342 0.0578 0.3610 0.092 Uiso 0.8 1 calc R U P B 1
C24A C 0.4812(8) -0.0005(6) 0.3187(8) 0.138(3) Uani 0.8 1 d D U P B 1
H24A H 0.5509 0.0189 0.2831 0.207 Uiso 0.8 1 calc R U P B 1
H24B H 0.4222 -0.0892 0.2706 0.207 Uiso 0.8 1 calc R U P B 1
H24C H 0.5226 0.0165 0.3985 0.207 Uiso 0.8 1 calc R U P B 1
C23B C 0.456(2) 0.0919(12) 0.3867(17) 0.079(4) Uani 0.2 1 d D U P B 2
H23C H 0.3700 0.0659 0.4028 0.094 Uiso 0.2 1 calc R U P B 2
H23D H 0.5270 0.0962 0.4462 0.094 Uiso 0.2 1 calc R U P B 2
C24B C 0.447(4) 0.002(2) 0.265(2) 0.125(10) Uani 0.2 1 d D U P B 2
H24D H 0.3904 0.0122 0.2073 0.187 Uiso 0.2 1 calc R U P B 2
H24E H 0.4077 -0.0840 0.2517 0.187 Uiso 0.2 1 calc R U P B 2
H24F H 0.5362 0.0183 0.2564 0.187 Uiso 0.2 1 calc R U P B 2

loop_
_atom_site_aniso_label
_atom_site_aniso_U_11
_atom_site_aniso_U_22
_atom_site_aniso_U_33
_atom_site_aniso_U_23
_atom_site_aniso_U_13
_atom_site_aniso_U_12
Co1 0.01606(9) 0.02831(10) 0.02645(10) 0.01147(8) 0.00545(7) 0.00925(7)
Co2 0.01644(9) 0.02348(10) 0.03205(11) 0.01149(8) 0.00643(7) 0.00857(7)
N1 0.0240(6) 0.0381(7) 0.0322(7) 0.0194(6) 0.0090(5) 0.0143(5)
O1 0.0178(4) 0.0268(5) 0.0251(5) 0.0124(4) 0.0053(4) 0.0098(4)
O2 0.0267(5) 0.0362(6) 0.0396(6) 0.0198(5) 0.0124(5) 0.0161(5)
O3 0.0398(7) 0.0602(8) 0.0493(7) 0.0383(7) 0.0217(6) 0.0289(6)
O4 0.0279(6) 0.0547(8) 0.0547(8) 0.0378(7) 0.0178(5) 0.0192(5)
O5 0.0185(5) 0.0282(5) 0.0347(6) 0.0076(4) 0.0034(4) 0.0081(4)
O6 0.0191(5) 0.0268(5) 0.0539(8) 0.0080(5) 0.0052(5) 0.0085(4)
O7 0.0240(5) 0.0437(7) 0.0308(6) 0.0058(5) 0.0047(4) 0.0159(5)
O8 0.0285(6) 0.0500(7) 0.0305(6) 0.0150(5) 0.0089(5) 0.0213(5)
O9 0.0222(5) 0.0388(6) 0.0370(6) 0.0173(5) 0.0107(4) 0.0144(5)
O10 0.0333(6) 0.0302(6) 0.0712(9) 0.0214(6) 0.0206(6) 0.0166(5)
C1 0.0226(7) 0.0301(7) 0.0385(8) 0.0176(7) 0.0076(6) 0.0095(6)
C2 0.0257(8) 0.0551(11) 0.0539(11) 0.0369(9) 0.0123(7) 0.0171(7)
C3 0.0468(12) 0.0691(14) 0.0896(18) 0.0583(14) 0.0270(12) 0.0321(11)
C4 0.0565(15) 0.105(2) 0.133(3) 0.098(2) 0.0346(17) 0.0427(15)
C5 0.0595(16) 0.152(3) 0.111(3) 0.111(3) 0.0293(16) 0.0451(19)
C6 0.0699(18) 0.140(3) 0.0685(17) 0.072(2) 0.0205(14) 0.0440(19)
C7 0.0560(13) 0.0863(17) 0.0511(12) 0.0425(13) 0.0172(10) 0.0351(13)
C8 0.0230(7) 0.0415(9) 0.0408(9) 0.0270(7) 0.0080(6) 0.0101(6)
C9 0.0463(11) 0.0648(13) 0.0681(14) 0.0525(12) 0.0215(10) 0.0208(10)
C10 0.097(2) 0.121(2) 0.105(2) 0.094(2) 0.0591(18) 0.080(2)
C11 0.095(2) 0.166(3) 0.137(3) 0.131(3) 0.087(2) 0.088(2)
C12 0.180(5) 0.095(3) 0.122(3) 0.080(2) -0.038(3) -0.070(3)
C13 0.0197(6) 0.0253(7) 0.0328(7) 0.0111(6) 0.0049(5) 0.0062(5)
C14 0.0232(7) 0.0304(8) 0.0410(9) 0.0031(7) 0.0005(6) 0.0067(6)
C15 0.0370(10) 0.0322(10) 0.0810(17) -0.0085(10) -0.0025(11) 0.0083(8)
C17 0.0662(15) 0.0748(16) 0.0373(11) 0.0122(11) -0.0060(10) 0.0248(13)
C16 0.0264(9) 0.0431(11) 0.0806(17) 0.0083(11) 0.0126(10) -0.0014(8)
C18 0.0225(7) 0.0333(8) 0.0272(7) 0.0056(6) 0.0046(6) 0.0085(6)
C19 0.0402(10) 0.0719(14) 0.0258(8) 0.0100(9) 0.0087(7) 0.0243(10)
C20A 0.070(4) 0.124(7) 0.047(4) 0.029(5) 0.034(3) 0.018(5)
C21A 0.132(8) 0.081(4) 0.030(4) -0.019(3) 0.006(4) 0.004(4)
C22A 0.148(8) 0.238(12) 0.052(5) 0.075(8) 0.047(6) 0.146(9)
C20B 0.122(9) 0.234(17) 0.060(7) 0.071(11) 0.058(8) 0.127(12)
C21B 0.143(10) 0.175(12) 0.033(3) 0.029(5) -0.031(5) -0.100(9)
C22B 0.243(14) 0.110(6) 0.045(4) 0.044(4) 0.023(7) 0.091(8)
C23A 0.0464(18) 0.0284(13) 0.130(4) 0.0178(18) 0.023(2) 0.0132(12)
C24A 0.088(4) 0.054(3) 0.279(10) 0.073(5) 0.063(6) 0.047(3)
C23B 0.082(11) 0.051(6) 0.134(11) 0.055(6) 0.065(9) 0.035(6)
C24B 0.14(2) 0.053(9) 0.150(13) 0.011(9) 0.095(15) 0.030(10)

loop_
_atom_type_symbol
_atom_type_description
_atom_type_scat_dispersion_real
_atom_type_scat_dispersion_imag
_atom_type_scat_source
C C 0.0033 0.0016 'International Tables Vol C Tables 4.2.6.8 and 6.1.1.4'
H H 0.0000 0.0000 'International Tables Vol C Tables 4.2.6.8 and 6.1.1.4'
N N 0.0061 0.0033 'International Tables Vol C Tables 4.2.6.8 and 6.1.1.4'
O O 0.0106 0.0060 'International Tables Vol C Tables 4.2.6.8 and 6.1.1.4'
Co Co 0.3494 0.9721 'International Tables Vol C Tables 4.2.6.8 and 6.1.1.4'

loop_
_geom_angle_atom_site_label_1
_geom_angle_atom_site_label_2
_geom_angle_atom_site_label_3
_geom_angle
_geom_angle_site_symmetry_1
_geom_angle_site_symmetry_3
O3 Co1 O9 83.75(5) . .
O3 Co1 O7 91.87(6) . .
O9 Co1 O7 89.87(5) . .
O3 Co1 O1 106.37(5) . .
O9 Co1 O1 169.87(4) . .
O7 Co1 O1 90.35(4) . .
O3 Co1 O5 89.47(5) . .
O9 Co1 O5 90.36(5) . .
O7 Co1 O5 178.66(5) . .
O1 Co1 O5 89.19(4) . .
O3 Co1 O2 173.58(5) . .
O9 Co1 O2 92.05(5) . .
O7 Co1 O2 92.97(5) . .
O1 Co1 O2 77.83(4) . .
O5 Co1 O2 85.71(5) . .
O6 Co2 O4 91.01(5) . .
O6 Co2 O8 91.51(5) . 2_666
O4 Co2 O8 173.50(5) . 2_666
O6 Co2 O1 94.29(4) . .
O4 Co2 O1 97.25(5) . .
O8 Co2 O1 88.53(5) 2_666 .
O6 Co2 O10 97.24(5) . .
O4 Co2 O10 84.85(6) . .
O8 Co2 O10 88.89(5) 2_666 .
O1 Co2 O10 168.24(4) . .
O6 Co2 O1 176.62(4) . 2_666
O4 Co2 O1 88.08(4) . 2_666
O8 Co2 O1 89.75(4) 2_666 2_666
O1 Co2 O1 82.60(4) . 2_666
O10 Co2 O1 85.91(4) . 2_666
C1 N1 O1 118.63(13) . .
C1 N1 H1 124.7 . .
O1 N1 H1 112.5 . .
N1 O1 Co1 105.18(8) . .
N1 O1 Co2 115.07(8) . .
Co1 O1 Co2 108.32(4) . .
N1 O1 Co2 110.19(8) . 2_666
Co1 O1 Co2 121.06(5) . 2_666
Co2 O1 Co2 97.40(4) . 2_666
C1 O2 Co1 108.74(10) . .
C8 O3 Co1 130.04(12) . .
C8 O4 Co2 131.55(11) . .
C13 O5 Co1 131.10(10) . .
C13 O6 Co2 135.43(10) . .
C18 O7 Co1 119.62(11) . .
C18 O8 Co2 124.44(11) . 2_666
Co1 O9 H9A 126.8 . .
Co1 O9 H9B 107.4 . .
H9A O9 H9B 109.2 . .
C23B O10 Co2 141.4(7) . .
C23A O10 Co2 124.90(17) . .
C23B O10 H10 112.3 . .
C23A O10 H10 105.8 . .
Co2 O10 H10 105.0 . .
O2 C1 N1 121.80(15) . .
O2 C1 C2 121.06(15) . .
N1 C1 C2 117.14(15) . .
C3 C2 C7 119.9(2) . .
C3 C2 C1 118.2(2) . .
C7 C2 C1 121.88(18) . .
C2 C3 C4 119.5(3) . .
C2 C3 H3 120.3 . .
C4 C3 H3 120.3 . .
C5 C4 C3 120.5(3) . .
C5 C4 H4 119.7 . .
C3 C4 H4 119.7 . .
C6 C5 C4 119.8(2) . .
C6 C5 H5 120.1 . .
C4 C5 H5 120.1 . .
C5 C6 C7 120.5(3) . .
C5 C6 H6 119.8 . .
C7 C6 H6 119.8 . .
C2 C7 C6 119.8(3) . .
C2 C7 H7 120.1 . .
C6 C7 H7 120.1 . .
O3 C8 O4 125.51(15) . .
O3 C8 C9 117.20(16) . .
O4 C8 C9 117.27(16) . .
C12 C9 C10 113.4(3) . .
C12 C9 C8 105.09(19) . .
C10 C9 C8 110.60(18) . .
C12 C9 C11 109.9(3) . .
C10 C9 C11 107.2(2) . .
C8 C9 C11 110.7(2) . .
C9 C10 H10A 109.5 . .
C9 C10 H10B 109.5 . .
H10A C10 H10B 109.5 . .
C9 C10 H10C 109.5 . .
H10A C10 H10C 109.5 . .
H10B C10 H10C 109.5 . .
C9 C11 H11A 109.5 . .
C9 C11 H11B 109.5 . .
H11A C11 H11B 109.5 . .
C9 C11 H11C 109.5 . .
H11A C11 H11C 109.5 . .
H11B C11 H11C 109.5 . .
C9 C12 H12A 109.5 . .
C9 C12 H12B 109.5 . .
H12A C12 H12B 109.5 . .
C9 C12 H12C 109.5 . .
H12A C12 H12C 109.5 . .
H12B C12 H12C 109.5 . .
O6 C13 O5 125.13(14) . .
O6 C13 C14 117.27(14) . .
O5 C13 C14 117.59(13) . .
C15 C14 C17 110.4(2) . .
C15 C14 C16 109.51(19) . .
C17 C14 C16 109.75(19) . .
C15 C14 C13 110.24(15) . .
C17 C14 C13 106.76(16) . .
C16 C14 C13 110.10(16) . .
C14 C15 H15A 109.5 . .
C14 C15 H15B 109.5 . .
H15A C15 H15B 109.5 . .
C14 C15 H15C 109.5 . .
H15A C15 H15C 109.5 . .
H15B C15 H15C 109.5 . .
C14 C17 H17A 109.5 . .
C14 C17 H17B 109.5 . .
H17A C17 H17B 109.5 . .
C14 C17 H17C 109.5 . .
H17A C17 H17C 109.5 . .
H17B C17 H17C 109.5 . .
C14 C16 H16A 109.5 . .
C14 C16 H16B 109.5 . .
H16A C16 H16B 109.5 . .
C14 C16 H16C 109.5 . .
H16A C16 H16C 109.5 . .
H16B C16 H16C 109.5 . .
O8 C18 O7 124.42(16) . .
O8 C18 C19 117.82(15) . .
O7 C18 C19 117.71(15) . .
C22A C19 C20A 114.9(9) . .
C21B C19 C20B 111.2(10) . .
C21B C19 C18 113.7(4) . .
C22A C19 C18 110.4(4) . .
C20A C19 C18 110.5(7) . .
C20B C19 C18 111.9(7) . .
C22A C19 C21A 107.4(7) . .
C20A C19 C21A 111.3(7) . .
C18 C19 C21A 101.4(4) . .
C21B C19 C22B 106.7(7) . .
C20B C19 C22B 105.6(9) . .
C18 C19 C22B 107.2(4) . .
C19 C20A H20A 109.5 . .
C19 C20A H20B 109.5 . .
H20A C20A H20B 109.5 . .
C19 C20A H20C 109.5 . .
H20A C20A H20C 109.5 . .
H20B C20A H20C 109.5 . .
C19 C21A H21A 109.5 . .
C19 C21A H21B 109.5 . .
H21A C21A H21B 109.5 . .
C19 C21A H21C 109.5 . .
H21A C21A H21C 109.5 . .
H21B C21A H21C 109.5 . .
C19 C22A H22A 109.5 . .
C19 C22A H22B 109.5 . .
H22A C22A H22B 109.5 . .
C19 C22A H22C 109.5 . .
H22A C22A H22C 109.5 . .
H22B C22A H22C 109.5 . .
C19 C20B H20D 109.5 . .
C19 C20B H20E 109.5 . .
H20D C20B H20E 109.5 . .
C19 C20B H20F 109.5 . .
H20D C20B H20F 109.5 . .
H20E C20B H20F 109.5 . .
C19 C21B H21D 109.5 . .
C19 C21B H21E 109.5 . .
H21D C21B H21E 109.5 . .
C19 C21B H21F 109.5 . .
H21D C21B H21F 109.5 . .
H21E C21B H21F 109.5 . .
C19 C22B H22D 109.5 . .
C19 C22B H22E 109.5 . .
H22D C22B H22E 109.5 . .
C19 C22B H22F 109.5 . .
H22D C22B H22F 109.5 . .
H22E C22B H22F 109.5 . .
O10 C23A C24A 112.1(4) . .
O10 C23A H23A 109.2 . .
C24A C23A H23A 109.2 . .
O10 C23A H23B 109.2 . .
C24A C23A H23B 109.2 . .
H23A C23A H23B 107.9 . .
C23A C24A H24A 109.5 . .
C23A C24A H24B 109.5 . .
H24A C24A H24B 109.5 . .
C23A C24A H24C 109.5 . .
H24A C24A H24C 109.5 . .
H24B C24A H24C 109.5 . .
O10 C23B C24B 105.6(16) . .
O10 C23B H23C 110.6 . .
C24B C23B H23C 110.6 . .
O10 C23B H23D 110.6 . .
C24B C23B H23D 110.6 . .
H23C C23B H23D 108.7 . .
C23B C24B H24D 109.5 . .
C23B C24B H24E 109.5 . .
H24D C24B H24E 109.5 . .
C23B C24B H24F 109.5 . .
H24D C24B H24F 109.5 . .
H24E C24B H24F 109.5 . .

loop_
_geom_bond_atom_site_label_1
_geom_bond_atom_site_label_2
_geom_bond_distance
_geom_bond_site_symmetry_2
Co1 O3 2.0289(12) .
Co1 O9 2.0853(11) .
Co1 O7 2.0959(12) .
Co1 O1 2.1115(10) .
Co1 O5 2.1182(11) .
Co1 O2 2.1209(12) .
Co2 O6 2.0292(11) .
Co2 O4 2.0599(13) .
Co2 O8 2.0776(13) 2_666
Co2 O1 2.1156(10) .
Co2 O10 2.1231(12) .
Co2 O1 2.1449(10) 2_666
N1 C1 1.315(2) .
N1 O1 1.3952(16) .
N1 H1 0.9628 .
O1 Co2 2.1449(10) 2_666
O2 C1 1.268(2) .
O3 C8 1.242(2) .
O4 C8 1.254(2) .
O5 C13 1.2646(19) .
O6 C13 1.2472(18) .
O7 C18 1.273(2) .
O8 C18 1.253(2) .
O8 Co2 2.0775(13) 2_666
O9 H9A 0.8935 .
O9 H9B 0.8052 .
O10 C23B 1.379(12) .
O10 C23A 1.410(3) .
O10 H10 0.8718 .
C1 C2 1.487(2) .
C2 C3 1.386(3) .
C2 C7 1.386(3) .
C3 C4 1.392(3) .
C3 H3 0.9500 .
C4 C5 1.378(5) .
C4 H4 0.9500 .
C5 C6 1.372(5) .
C5 H5 0.9500 .
C6 C7 1.390(3) .
C6 H6 0.9500 .
C7 H7 0.9500 .
C8 C9 1.536(2) .
C9 C12 1.496(4) .
C9 C10 1.508(3) .
C9 C11 1.543(4) .
C10 H10A 0.9800 .
C10 H10B 0.9800 .
C10 H10C 0.9800 .
C11 H11A 0.9800 .
C11 H11B 0.9800 .
C11 H11C 0.9800 .
C12 H12A 0.9800 .
C12 H12B 0.9800 .
C12 H12C 0.9800 .
C13 C14 1.537(2) .
C14 C15 1.525(3) .
C14 C17 1.526(3) .
C14 C16 1.528(3) .
C15 H15A 0.9800 .
C15 H15B 0.9800 .
C15 H15C 0.9800 .
C17 H17A 0.9800 .
C17 H17B 0.9800 .
C17 H17C 0.9800 .
C16 H16A 0.9800 .
C16 H16B 0.9800 .
C16 H16C 0.9800 .
C18 C19 1.528(2) .
C19 C21B 1.438(9) .
C19 C22A 1.463(9) .
C19 C20A 1.480(11) .
C19 C20B 1.496(12) .
C19 C21A 1.558(10) .
C19 C22B 1.570(9) .
C20A H20A 0.9800 .
C20A H20B 0.9800 .
C20A H20C 0.9800 .
C21A H21A 0.9800 .
C21A H21B 0.9800 .
C21A H21C 0.9800 .
C22A H22A 0.9800 .
C22A H22B 0.9800 .
C22A H22C 0.9800 .
C20B H20D 0.9800 .
C20B H20E 0.9800 .
C20B H20F 0.9800 .
C21B H21D 0.9800 .
C21B H21E 0.9800 .
C21B H21F 0.9800 .
C22B H22D 0.9800 .
C22B H22E 0.9800 .
C22B H22F 0.9800 .
C23A C24A 1.462(6) .
C23A H23A 0.9900 .
C23A H23B 0.9900 .
C24A H24A 0.9800 .
C24A H24B 0.9800 .
C24A H24C 0.9800 .
C23B C24B 1.493(17) .
C23B H23C 0.9900 .
C23B H23D 0.9900 .
C24B H24D 0.9800 .
C24B H24E 0.9800 .
C24B H24F 0.9800 .
